data_7151253
loop_
_publ_author_name
'Skene, W. G.'
'Berl, Volker'
'Risler, H\'el\`ene'
'Khoury, Richard'
'Lehn, Jean-Marie'

_publ_section_title
;
 Selective product amplification of thymine photodimer by
 recognition-directed supramolecular assistance.
;
_journal_issue 19
_journal_name_full 'Organic &amp; biomolecular chemistry'
_journal_page_first 3652
_journal_page_last 3663
_journal_paper_doi 10.1039/b605658j
_journal_volume 4
_journal_year 2006
_chemical_formula_moiety 'C35 H40 N6 O, C H Cl3'
_chemical_formula_sum 'C36 H41 Cl3 N6 O'
_chemical_formula_weight 680.10
_chemical_name_systematic
;
?
;
_space_group_IT_number 14
_symmetry_cell_setting monoclinic
_symmetry_space_group_name_Hall '-P 2ybc'
_symmetry_space_group_name_H-M 'P 1 21/c 1'
_atom_sites_solution_hydrogens geom
_atom_sites_solution_primary direct
_atom_sites_solution_secondary difmap
_audit_creation_method SHELXL
_cell_angle_alpha 90.00
_cell_angle_beta 90.00(3)
_cell_angle_gamma 90.00
_cell_formula_units_Z 4
_cell_length_a 15.280(3)
_cell_length_b 22.540(5)
_cell_length_c 10.510(2)
_cell_measurement_reflns_used 25
_cell_measurement_temperature 193
_cell_measurement_theta_max 14.8
_cell_measurement_theta_min 10.4
_cell_volume 3619.8(13)
_computing_cell_refinement LSFM_OpenMoleN_(_1997)
_computing_data_collection 'CAD4 Program (Nonius 1989)'
_computing_data_reduction 'Local Program'
_computing_molecular_graphics 'SHELXTL (Bruker, 1997)'
_computing_publication_material CIFGEN_IN_OpenMoleN_(_1997)
_computing_structure_refinement 'SHELXL-93 (Sheldrick, 1993)'
_computing_structure_solution 'SHELXS-86 (Sheldrick, 1990)'
_diffrn_ambient_temperature 193
_diffrn_measurement_device KappaCCD
_diffrn_measurement_method '\p scans'
_diffrn_radiation_monochromator graphite
_diffrn_radiation_source 'fine-focus sealed tube'
_diffrn_radiation_type MoK\a
_diffrn_radiation_wavelength 0.71073
_diffrn_reflns_av_R_equivalents 0.0396
_diffrn_reflns_av_sigmaI/netI 0.0803
_diffrn_reflns_limit_h_max 19
_diffrn_reflns_limit_h_min -19
_diffrn_reflns_limit_k_max 29
_diffrn_reflns_limit_k_min -29
_diffrn_reflns_limit_l_max 13
_diffrn_reflns_limit_l_min 0
_diffrn_reflns_number 14283
_diffrn_reflns_theta_max 27.73
_diffrn_reflns_theta_min 1.33
_exptl_absorpt_coefficient_mu 0.290
_exptl_absorpt_correction_type none
_exptl_crystal_colour white
_exptl_crystal_density_diffrn 1.248
_exptl_crystal_description fragment
_exptl_crystal_F_000 1432
_exptl_crystal_size_max 0.45
_exptl_crystal_size_mid 0.35
_exptl_crystal_size_min 0.2
_refine_diff_density_max 0.452
_refine_diff_density_min -0.616
_refine_diff_density_rms 0.109
_refine_ls_extinction_method none
_refine_ls_goodness_of_fit_all 1.040
_refine_ls_goodness_of_fit_obs 1.110
_refine_ls_hydrogen_treatment constr
_refine_ls_matrix_type full
_refine_ls_number_parameters 415
_refine_ls_number_reflns 8274
_refine_ls_number_restraints 0
_refine_ls_restrained_S_all 1.040
_refine_ls_restrained_S_obs 1.110
_refine_ls_R_factor_all 0.1183
_refine_ls_R_factor_obs 0.0688
_refine_ls_shift/esd_max -0.011
_refine_ls_shift/esd_mean 0.002
_refine_ls_structure_factor_coef Fsqd
_refine_ls_weighting_details 'w=1/[\s^2^(Fo^2^)+(0.0909P)^2^+1.8500P] where P=(Fo^2^+2Fc^2^)/3'
_refine_ls_weighting_scheme calc
_refine_ls_wR_factor_all 0.1935
_refine_ls_wR_factor_obs 0.1652
_reflns_number_observed 5373
_reflns_number_total 8274
_reflns_observed_criterion >2sigma(I)
_cod_data_source_file b605658j.txt
_cod_data_source_block recp1
_cod_depositor_comments
;
The following automatic conversions were performed:
'_symmetry_cell_setting' value 'Monoclinic' changed to 'monoclinic'
according to '/home/saulius/struct/CIF-dictionaries/cif_core.dic'
dictionary named 'cif_core.dic' version 2.4.1 from 2010-06-29.

Automatic conversion script
Id: cif_fix_enum 1527 2010-12-29 10:47:43Z saulius 
;
_cod_original_sg_symbol_H-M P21/c
_cod_database_code 7151253

loop_
_symmetry_equiv_pos_as_xyz
'x, y, z'
'-x, y+1/2, -z+1/2'
'-x, -y, -z'
'x, -y-1/2, z-1/2'

loop_
_atom_site_aniso_label
_atom_site_aniso_U_11
_atom_site_aniso_U_22
_atom_site_aniso_U_33
_atom_site_aniso_U_23
_atom_site_aniso_U_13
_atom_site_aniso_U_12
N1 0.0244(11) 0.0370(12) 0.0240(11) 0.0071(10) 0.0002(8) -0.0039(9)
N2 0.0156(10) 0.0501(14) 0.0270(11) 0.0112(10) -0.0017(8) -0.0047(9)
N3 0.0210(11) 0.0346(12) 0.0261(11) 0.0057(10) 0.0004(8) -0.0031(9)
N4 0.0203(10) 0.0269(11) 0.0245(10) 0.0031(9) 0.0007(8) -0.0056(8)
N5 0.0159(10) 0.0335(12) 0.0302(11) 0.0104(10) -0.0036(8) -0.0044(9)
N6 0.0228(11) 0.0284(11) 0.0257(10) 0.0054(9) -0.0017(8) -0.0054(9)
O1 0.0194(8) 0.0296(9) 0.0220(8) 0.0069(7) -0.0038(6) -0.0057(7)
C1 0.0309(14) 0.037(2) 0.0287(13) 0.0017(12) 0.0050(11) -0.0073(12)
C2 0.049(2) 0.036(2) 0.0220(13) 0.0076(12) 0.0005(11) -0.0003(13)
C3 0.038(2) 0.049(2) 0.0312(14) 0.0091(14) -0.0106(12) -0.0001(13)
C4 0.0246(14) 0.049(2) 0.0350(15) 0.0115(13) -0.0036(11) -0.0020(12)
C5 0.0263(13) 0.0291(13) 0.0228(12) 0.0038(11) -0.0006(9) -0.0005(10)
C6 0.0180(12) 0.0338(14) 0.0247(12) 0.0036(11) -0.0026(9) -0.0028(10)
C7 0.0203(12) 0.0237(12) 0.0236(12) 0.0032(10) 0.0010(9) 0.0004(10)
C8 0.0225(13) 0.0298(13) 0.0227(12) 0.0014(11) -0.0019(9) 0.0000(10)
C9 0.0198(12) 0.0264(13) 0.0264(12) -0.0007(11) -0.0020(9) -0.0004(10)
C10 0.0180(12) 0.0319(14) 0.0299(13) 0.0008(11) 0.0012(9) -0.0033(10)
C11 0.0210(12) 0.0243(13) 0.0244(12) 0.0008(10) 0.0001(9) 0.0005(10)
C12 0.0147(11) 0.0241(12) 0.0244(12) 0.0016(10) -0.0026(9) -0.0011(9)
C13 0.0179(12) 0.0366(14) 0.0237(12) 0.0013(11) 0.0011(9) -0.0034(10)
C14 0.0208(12) 0.0234(12) 0.0200(11) -0.0014(10) 0.0006(9) -0.0017(9)
C15 0.0251(12) 0.0233(12) 0.0209(12) -0.0011(10) 0.0047(9) -0.0044(10)
C16 0.0288(13) 0.0213(12) 0.0181(11) 0.0003(10) 0.0009(9) 0.0022(10)
C17 0.0219(12) 0.0259(13) 0.0246(12) -0.0012(11) -0.0031(9) 0.0012(10)
C18 0.0221(12) 0.0196(12) 0.0208(11) 0.0005(10) 0.0005(9) -0.0014(9)
C19 0.0234(12) 0.0176(11) 0.0181(11) -0.0006(10) -0.0007(9) -0.0016(9)
C20 0.0186(12) 0.0284(13) 0.0248(12) 0.0015(11) -0.0018(9) -0.0020(10)
C21 0.0240(12) 0.0255(13) 0.0224(12) 0.0003(10) 0.0003(9) -0.0029(10)
C22 0.0196(12) 0.0336(14) 0.0351(14) 0.0059(12) -0.0047(10) -0.0017(10)
C23 0.0287(14) 0.039(2) 0.040(2) 0.0054(13) -0.0062(11) 0.0060(12)
C24 0.043(2) 0.0273(14) 0.0336(14) 0.0113(12) -0.0020(12) -0.0031(12)
C25 0.0285(14) 0.0316(14) 0.0329(14) 0.0048(12) 0.0014(11) -0.0082(11)
C26 0.0333(14) 0.0284(13) 0.0213(12) 0.0024(11) 0.0015(10) 0.0015(11)
C27 0.054(2) 0.084(3) 0.039(2) 0.032(2) 0.0127(14) 0.014(2)
C28 0.075(3) 0.073(3) 0.038(2) 0.024(2) -0.023(2) -0.021(2)
C29 0.130(4) 0.034(2) 0.030(2) 0.0089(15) 0.007(2) 0.028(2)
C30 0.031(2) 0.055(2) 0.0352(15) -0.0100(14) -0.0002(12) 0.0150(14)
C31 0.030(2) 0.069(2) 0.0302(14) 0.0114(15) -0.0014(11) -0.0193(14)
C32 0.037(2) 0.086(3) 0.046(2) -0.020(2) -0.0094(14) -0.003(2)
C33 0.050(2) 0.103(3) 0.054(2) 0.017(2) -0.022(2) -0.045(2)
C34 0.052(2) 0.063(2) 0.076(2) -0.011(2) -0.034(2) 0.019(2)
C35 0.0215(13) 0.0372(15) 0.0294(13) -0.0008(12) -0.0040(10) -0.0027(11)
C36 0.071(2) 0.048(2) 0.046(2) -0.004(2) -0.006(2) -0.016(2)
Cl1 0.0686(7) 0.0768(7) 0.0747(7) -0.0132(5) 0.0001(5) -0.0205(5)
Cl2 0.0766(8) 0.0731(7) 0.1058(9) 0.0002(6) -0.0044(6) 0.0007(6)
Cl3 0.1576(13) 0.0788(8) 0.0680(7) 0.0284(6) -0.0230(7) -0.0336(8)

loop_
_atom_site_label
_atom_site_type_symbol
_atom_site_fract_x
_atom_site_fract_y
_atom_site_fract_z
_atom_site_U_iso_or_equiv
_atom_site_thermal_displace_type
_atom_site_occupancy
_atom_site_calc_flag
_atom_site_refinement_flags
_atom_site_disorder_group
N1 N 0.11082(13) 0.97677(10) 0.8747(2) 0.0284(5) Uani 1 d . .
N2 N 0.19617(13) 1.01860(10) 0.7165(2) 0.0309(5) Uani 1 d . .
H2A H 0.14906 1.02464 0.6736 0.037 Uiso 1 calc R .
N3 N 0.27552(13) 1.03605(10) 0.6673(2) 0.0272(5) Uani 1 d . .
N4 N 0.12272(12) 1.03458(9) 0.2760(2) 0.0239(4) Uani 1 d . .
N5 N 0.04565(12) 1.00559(9) 0.3021(2) 0.0265(5) Uani 1 d . .
H5A H -0.00219 1.01699 0.2666 0.032 Uiso 1 calc R .
N6 N -0.03348(13) 0.93134(9) 0.3992(2) 0.0256(5) Uani 1 d . .
O1 O 0.29296(10) 1.07410(7) 0.29555(15) 0.0237(4) Uani 1 d . .
C1 C 0.1035(2) 0.94984(12) 0.9886(2) 0.0323(6) Uani 1 d . .
H1B H 0.0478 0.93976 1.0169 0.039 Uiso 1 calc R .
C2 C 0.1729(2) 0.93648(13) 1.0648(2) 0.0356(6) Uani 1 d . .
H2B H 0.1653 0.91757 1.1426 0.043 Uiso 1 calc R .
C3 C 0.2562(2) 0.95248(13) 1.0207(3) 0.0396(7) Uani 1 d . .
H3B H 0.3051 0.94425 1.0703 0.048 Uiso 1 calc R .
C4 C 0.2664(2) 0.98018(13) 0.9052(3) 0.0362(7) Uani 1 d . .
H4B H 0.3216 0.99097 0.8758 0.043 Uiso 1 calc R .
C5 C 0.1916(2) 0.99156(11) 0.8337(2) 0.0260(5) Uani 1 d . .
C6 C 0.2761(2) 1.05868(11) 0.5552(2) 0.0255(5) Uani 1 d . .
H6B H 0.2242 1.06079 0.5092 0.031 Uiso 1 calc R .
C7 C 0.35754(15) 1.08136(11) 0.4983(2) 0.0225(5) Uani 1 d . .
C8 C 0.43006(15) 1.09494(11) 0.5727(2) 0.0250(5) Uani 1 d . .
H8A H 0.42760 1.08818 0.6600 0.030 Uiso 1 calc R .
C9 C 0.50697(15) 1.11858(11) 0.5198(2) 0.0242(5) Uani 1 d . .
C10 C 0.5097(2) 1.12835(11) 0.3879(2) 0.0266(5) Uani 1 d . .
H10A H 0.5599 1.14469 0.3522 0.032 Uiso 1 calc R .
C11 C 0.43972(15) 1.11434(11) 0.3095(2) 0.0232(5) Uani 1 d . .
C12 C 0.36447(14) 1.09088(10) 0.3666(2) 0.0210(5) Uani 1 d . .
C13 C 0.44368(15) 1.11917(12) 0.1637(2) 0.0261(5) Uani 1 d . .
C14 C 0.35047(15) 1.13082(11) 0.1172(2) 0.0214(5) Uani 1 d . .
C15 C 0.3328(2) 1.16408(11) 0.0080(2) 0.0231(5) Uani 1 d . .
H15A H 0.3788 1.18222 -0.0348 0.028 Uiso 1 calc R .
C16 C 0.2478(2) 1.17079(10) -0.0383(2) 0.0228(5) Uani 1 d . .
C17 C 0.1812(2) 1.14096(11) 0.0265(2) 0.0241(5) Uani 1 d . .
H17A H 0.1245 1.14387 -0.0051 0.029 Uiso 1 calc R .
C18 C 0.19466(15) 1.10686(10) 0.1365(2) 0.0208(5) Uani 1 d . .
C19 C 0.28034(15) 1.10425(10) 0.1825(2) 0.0197(5) Uani 1 d . .
C20 C 0.1189(2) 1.07487(11) 0.1897(2) 0.0239(5) Uani 1 d . .
H20A H 0.0639 1.08462 0.1582 0.029 Uiso 1 calc R .
C21 C 0.0450(2) 0.95830(11) 0.3851(2) 0.0240(5) Uani 1 d . .
C22 C 0.1192(2) 0.94054(12) 0.4514(2) 0.0295(6) Uani 1 d . .
H22A H 0.1726 0.95964 0.4400 0.035 Uiso 1 calc R .
C23 C 0.1110(2) 0.89358(13) 0.5350(3) 0.0358(6) Uani 1 d . .
H23A H 0.1592 0.88118 0.5819 0.043 Uiso 1 calc R .
C24 C 0.0315(2) 0.86475(12) 0.5497(3) 0.0346(6) Uani 1 d . .
H24A H 0.0255 0.83267 0.6046 0.041 Uiso 1 calc R .
C25 C -0.0380(2) 0.88544(12) 0.4799(2) 0.0310(6) Uani 1 d . .
H25A H -0.0916 0.86640 0.4892 0.037 Uiso 1 calc R .
C26 C 0.2284(2) 1.21142(11) -0.1517(2) 0.0277(6) Uani 1 d . .
C27 C 0.3083(2) 1.2201(2) -0.2384(3) 0.0590(10) Uani 1 d . .
H27A H 0.3276 1.1822 -0.2695 0.088 Uiso 1 calc R .
H27B H 0.3547 1.2384 -0.1910 0.088 Uiso 1 calc R .
H27C H 0.2926 1.2450 -0.3089 0.088 Uiso 1 calc R .
C28 C 0.1566(2) 1.1844(2) -0.2347(3) 0.0619(10) Uani 1 d . .
H28A H 0.1759 1.1467 -0.2669 0.093 Uiso 1 calc R .
H28B H 0.1442 1.2105 -0.3046 0.093 Uiso 1 calc R .
H28C H 0.1046 1.1789 -0.1848 0.093 Uiso 1 calc R .
C29 C 0.1970(3) 1.27121(14) -0.1017(3) 0.0649(11) Uani 1 d . .
H29A H 0.2418 1.28856 -0.0495 0.097 Uiso 1 calc R .
H29B H 0.1449 1.26566 -0.0521 0.097 Uiso 1 calc R .
H29C H 0.1846 1.29706 -0.1720 0.097 Uiso 1 calc R .
C30 C 0.4729(2) 1.05825(14) 0.1096(3) 0.0407(7) Uani 1 d . .
H30A H 0.5314 1.04975 0.1374 0.061 Uiso 1 calc R .
H30B H 0.4713 1.05947 0.0184 0.061 Uiso 1 calc R .
H30C H 0.4341 1.02784 0.1397 0.061 Uiso 1 calc R .
C31 C 0.5083(2) 1.1671(2) 0.1186(3) 0.0430(8) Uani 1 d . .
H31A H 0.5658 1.1581 0.1497 0.064 Uiso 1 calc R .
H31B H 0.4902 1.2051 0.1507 0.064 Uiso 1 calc R .
H31C H 0.5091 1.1682 0.0273 0.064 Uiso 1 calc R .
C32 C 0.5601(2) 1.1534(2) 0.7358(3) 0.0563(9) Uani 1 d . .
H32A H 0.5297 1.1904 0.7268 0.084 Uiso 1 calc R .
H32B H 0.6114 1.1591 0.7870 0.084 Uiso 1 calc R .
H32C H 0.5223 1.1250 0.7761 0.084 Uiso 1 calc R .
C33 C 0.6491(2) 1.1765(2) 0.5435(3) 0.0691(12) Uani 1 d . .
H33A H 0.6188 1.2135 0.5337 0.104 Uiso 1 calc R .
H33B H 0.6682 1.1626 0.4618 0.104 Uiso 1 calc R .
H33C H 0.6990 1.1820 0.5977 0.104 Uiso 1 calc R .
C34 C 0.6351(2) 1.0712(2) 0.6195(4) 0.0635(11) Uani 1 d . .
H34A H 0.6859 1.0769 0.6719 0.095 Uiso 1 calc R .
H34B H 0.6528 1.0567 0.5375 0.095 Uiso 1 calc R .
H34C H 0.5969 1.0428 0.6590 0.095 Uiso 1 calc R .
C35 C 0.5869(2) 1.13031(12) 0.6038(2) 0.0294(6) Uani 1 d . .
C36 C 0.1332(2) 0.7443(2) 0.3524(3) 0.0552(9) Uani 1 d . .
H36A H 0.1486 0.7701 0.4241 0.066 Uiso 1 calc R .
Cl1 Cl 0.02893(7) 0.71323(5) 0.38237(10) 0.0734(3) Uani 1 d . .
Cl2 Cl 0.21145(8) 0.68781(5) 0.34216(12) 0.0851(4) Uani 1 d . .
Cl3 Cl 0.13335(10) 0.78699(6) 0.21384(11) 0.1014(5) Uani 1 d . .

loop_
_atom_type_symbol
_atom_type_description
_atom_type_scat_dispersion_real
_atom_type_scat_dispersion_imag
_atom_type_scat_source
C C 0.0033 0.0016 'International Tables Vol C Tables 4.2.6.8 and 6.1.1.4'
H H 0.0000 0.0000 'International Tables Vol C Tables 4.2.6.8 and 6.1.1.4'
N N 0.0061 0.0033 'International Tables Vol C Tables 4.2.6.8 and 6.1.1.4'
O O 0.0106 0.0060 'International Tables Vol C Tables 4.2.6.8 and 6.1.1.4'
Cl Cl 0.1484 0.1585 'International Tables Vol C Tables 4.2.6.8 and 6.1.1.4'

loop_
_geom_angle_atom_site_label_1
_geom_angle_atom_site_label_2
_geom_angle_atom_site_label_3
_geom_angle
_geom_angle_site_symmetry_1
_geom_angle_site_symmetry_3
_geom_angle_publ_flag
C1 N1 C5 118.1(2) . . ?
N3 N2 C5 120.5(2) . . ?
C6 N3 N2 117.7(2) . . ?
C20 N4 N5 116.0(2) . . ?
N4 N5 C21 120.0(2) . . ?
C25 N6 C21 117.5(2) . . ?
C12 O1 C19 116.2(2) . . ?
N1 C1 C2 123.8(2) . . ?
C1 C2 C3 117.1(2) . . ?
C4 C3 C2 120.8(2) . . ?
C3 C4 C5 117.8(3) . . ?
N1 C5 N2 116.2(2) . . ?
N1 C5 C4 122.2(2) . . ?
N2 C5 C4 121.5(2) . . ?
N3 C6 C7 121.1(2) . . ?
C8 C7 C12 117.4(2) . . ?
C8 C7 C6 121.5(2) . . ?
C12 C7 C6 121.1(2) . . ?
C7 C8 C9 121.8(2) . . ?
C10 C9 C8 118.4(2) . . ?
C10 C9 C35 121.2(2) . . ?
C8 C9 C35 120.3(2) . . ?
C11 C10 C9 121.9(2) . . ?
C10 C11 C12 117.6(2) . . ?
C10 C11 C13 123.1(2) . . ?
C12 C11 C13 119.1(2) . . ?
O1 C12 C11 121.5(2) . . ?
O1 C12 C7 115.6(2) . . ?
C11 C12 C7 122.8(2) . . ?
C14 C13 C11 107.1(2) . . ?
C14 C13 C31 112.2(2) . . ?
C11 C13 C31 112.5(2) . . ?
C14 C13 C30 107.6(2) . . ?
C11 C13 C30 108.3(2) . . ?
C31 C13 C30 108.9(2) . . ?
C15 C14 C19 118.8(2) . . ?
C15 C14 C13 122.4(2) . . ?
C19 C14 C13 118.7(2) . . ?
C16 C15 C14 121.7(2) . . ?
C15 C16 C17 117.1(2) . . ?
C15 C16 C26 121.1(2) . . ?
C17 C16 C26 121.7(2) . . ?
C16 C17 C18 123.9(2) . . ?
C19 C18 C17 116.5(2) . . ?
C19 C18 C20 125.7(2) . . ?
C17 C18 C20 117.7(2) . . ?
O1 C19 C18 116.7(2) . . ?
O1 C19 C14 121.5(2) . . ?
C18 C19 C14 121.8(2) . . ?
N4 C20 C18 125.3(2) . . ?
N6 C21 N5 115.0(2) . . ?
N6 C21 C22 122.6(2) . . ?
N5 C21 C22 122.3(2) . . ?
C23 C22 C21 117.7(2) . . ?
C22 C23 C24 120.6(2) . . ?
C25 C24 C23 117.3(2) . . ?
N6 C25 C24 124.1(2) . . ?
C29 C26 C28 108.9(3) . . ?
C29 C26 C16 108.7(2) . . ?
C28 C26 C16 110.1(2) . . ?
C29 C26 C27 110.0(3) . . ?
C28 C26 C27 106.4(3) . . ?
C16 C26 C27 112.6(2) . . ?
C34 C35 C9 107.2(2) . . ?
C34 C35 C32 108.9(3) . . ?
C9 C35 C32 111.5(2) . . ?
C34 C35 C33 109.6(3) . . ?
C9 C35 C33 111.8(2) . . ?
C32 C35 C33 107.8(3) . . ?
Cl3 C36 Cl2 110.4(2) . . ?
Cl3 C36 Cl1 111.6(2) . . ?
Cl2 C36 Cl1 109.7(2) . . ?

loop_
_geom_bond_atom_site_label_1
_geom_bond_atom_site_label_2
_geom_bond_distance
_geom_bond_site_symmetry_2
_geom_bond_publ_flag
N1 C1 1.346(3) . ?
N1 C5 1.349(3) . ?
N2 N3 1.375(3) . ?
N2 C5 1.377(3) . ?
N3 C6 1.284(3) . ?
N4 C20 1.285(3) . ?
N4 N5 1.374(3) . ?
N5 C21 1.378(3) . ?
N6 C25 1.340(3) . ?
N6 C21 1.352(3) . ?
O1 C12 1.376(3) . ?
O1 C19 1.382(3) . ?
C1 C2 1.363(4) . ?
C2 C3 1.401(4) . ?
C3 C4 1.374(4) . ?
C4 C5 1.393(3) . ?
C6 C7 1.472(3) . ?
C7 C8 1.390(3) . ?
C7 C12 1.405(3) . ?
C8 C9 1.405(3) . ?
C9 C10 1.404(3) . ?
C9 C35 1.530(3) . ?
C10 C11 1.387(3) . ?
C11 C12 1.401(3) . ?
C11 C13 1.537(3) . ?
C13 C14 1.529(3) . ?
C13 C31 1.539(4) . ?
C13 C30 1.552(4) . ?
C14 C15 1.397(3) . ?
C14 C19 1.407(3) . ?
C15 C16 1.394(3) . ?
C16 C17 1.398(3) . ?
C16 C26 1.532(3) . ?
C17 C18 1.403(3) . ?
C18 C19 1.397(3) . ?
C18 C20 1.474(3) . ?
C21 C22 1.389(3) . ?
C22 C23 1.381(4) . ?
C23 C24 1.386(4) . ?
C24 C25 1.372(4) . ?
C26 C29 1.524(4) . ?
C26 C28 1.529(4) . ?
C26 C27 1.535(4) . ?
C32 C35 1.538(4) . ?
C33 C35 1.545(4) . ?
C34 C35 1.532(4) . ?
C36 Cl3 1.745(4) . ?
C36 Cl2 1.751(4) . ?
C36 Cl1 1.769(4) . ?

loop_
_cod_related_entry_id
_cod_related_entry_database
_cod_related_entry_code
1 ChemSpider 21188798
